data_4503863
loop_
_publ_author_name
'Kato, Takako'
'Okamoto, Iwao'
'Masu, Hyuma'
'Katagiri, Kosuke'
'Tominaga, Masahide'
'Yamaguchi, Kentaro'
'Kagechika, Hiroyuki'
'Azumaya, Isao'

_publ_section_title
;
 Polymorphism and Pseudopolymorphism of an Aromatic Amide: Spontaneous
 Resolution and Crystal-to-Crystal phase Transition
;
_journal_issue 10
_journal_name_full 'Crystal Growth &amp; Design'
_journal_page_first 3871
_journal_paper_doi 10.1021/cg800658t
_journal_volume 8
_journal_year 2008
_chemical_formula_moiety 'C22 H18 F2 N2 O2, C4 H6 O2'
_chemical_formula_sum 'C26 H24 F2 N2 O4'
_chemical_formula_weight 466.47
_chemical_name_systematic
;
 ?
;
_space_group_IT_number 145
_symmetry_cell_setting trigonal
_symmetry_space_group_name_Hall 'P 32'
_symmetry_space_group_name_H-M 'P 32'
_atom_sites_solution_hydrogens geom
_atom_sites_solution_primary direct
_atom_sites_solution_secondary difmap
_audit_creation_method SHELXL-97
_cell_angle_alpha 90.00
_cell_angle_beta 90.00
_cell_angle_gamma 120.00
_cell_formula_units_Z 3
_cell_length_a 8.9987(3)
_cell_length_b 8.9987(3)
_cell_length_c 24.529(2)
_cell_measurement_reflns_used 4106
_cell_measurement_temperature 150
_cell_measurement_theta_max 26.33
_cell_measurement_theta_min 2.49
_cell_volume 1720.16(16)
_computing_cell_refinement 'Bruker SMART'
_computing_data_collection 'Bruker SMART'
_computing_data_reduction 'Bruker SAINT'
_computing_molecular_graphics 'Bruker SHELXTL'
_computing_publication_material 'Bruker SHELXTL'
_computing_structure_refinement 'SHELXL-97 (Sheldrick, 1997)'
_computing_structure_solution 'SHELXS-97 (Sheldrick, 1990)'
_diffrn_ambient_temperature 150
_diffrn_detector_area_resol_mean 8.333
_diffrn_measured_fraction_theta_full 1.000
_diffrn_measured_fraction_theta_max 0.937
_diffrn_measurement_device_type 'Bruker APEXII CCD area detector'
_diffrn_measurement_method 'phi and omega scans'
_diffrn_radiation_monochromator graphite
_diffrn_radiation_source 'fine-focus sealed tube'
_diffrn_radiation_type MoK\a
_diffrn_radiation_wavelength 0.71073
_diffrn_reflns_av_R_equivalents 0.0175
_diffrn_reflns_av_sigmaI/netI 0.0248
_diffrn_reflns_limit_h_max 11
_diffrn_reflns_limit_h_min -8
_diffrn_reflns_limit_k_max 11
_diffrn_reflns_limit_k_min -10
_diffrn_reflns_limit_l_max 25
_diffrn_reflns_limit_l_min -30
_diffrn_reflns_number 8482
_diffrn_reflns_theta_full 25.00
_diffrn_reflns_theta_max 27.14
_diffrn_reflns_theta_min 2.49
_exptl_absorpt_coefficient_mu 0.102
_exptl_absorpt_correction_T_max 0.9603
_exptl_absorpt_correction_T_min 0.9412
_exptl_absorpt_correction_type empirical
_exptl_absorpt_process_details 'SADABS Sheldrick 1996'
_exptl_crystal_colour colourless
_exptl_crystal_density_diffrn 1.351
_exptl_crystal_density_method 'not measured'
_exptl_crystal_description prismatic
_exptl_crystal_F_000 732
_exptl_crystal_size_max 0.60
_exptl_crystal_size_mid 0.40
_exptl_crystal_size_min 0.40
_refine_diff_density_max 0.372
_refine_diff_density_min -0.281
_refine_diff_density_rms 0.046
_refine_ls_abs_structure_details 'Flack H D (1983), Acta Cryst. A39, 876-881'
_refine_ls_abs_structure_Flack -0.3(7)
_refine_ls_extinction_method none
_refine_ls_goodness_of_fit_ref 1.520
_refine_ls_hydrogen_treatment constr
_refine_ls_matrix_type full
_refine_ls_number_parameters 310
_refine_ls_number_reflns 3941
_refine_ls_number_restraints 1
_refine_ls_restrained_S_all 1.520
_refine_ls_R_factor_all 0.0447
_refine_ls_R_factor_gt 0.0427
_refine_ls_shift/su_max 0.009
_refine_ls_shift/su_mean 0.000
_refine_ls_structure_factor_coef Fsqd
_refine_ls_weighting_details 'calc w=1/[\s^2^(Fo^2^)+(0.0534P)^2^+0.0000P] where P=(Fo^2^+2Fc^2^)/3'
_refine_ls_weighting_scheme calc
_refine_ls_wR_factor_gt 0.1153
_refine_ls_wR_factor_ref 0.1165
_reflns_number_gt 3763
_reflns_number_total 3941
_reflns_threshold_expression >2sigma(I)
_cod_data_source_file cg800658t_si_002.cif
_cod_data_source_block a0706091tka(Form-XII)
_cod_depositor_comments
;
The following automatic conversions were performed:

'_symmetry_cell_setting' value 'Trigonal' changed to 'trigonal'
according to /home/saulius/struct/CIF-dictionaries/cif_core.dic
dictionary named 'cif_core.dic' version 2.4.1 from 2010-06-29.

Automatic conversion script
Id: cif_fix_values 1715 2011-07-08 13:25:40Z adriana 
;
_cod_original_sg_symbol_H-M P3(2)
_cod_database_code 4503863

loop_
_symmetry_equiv_pos_as_xyz
'x, y, z'
'-y, x-y, z+2/3'
'-x+y, -x, z+1/3'

loop_
_atom_site_label
_atom_site_type_symbol
_atom_site_fract_x
_atom_site_fract_y
_atom_site_fract_z
_atom_site_U_iso_or_equiv
_atom_site_adp_type
_atom_site_occupancy
_atom_site_symmetry_multiplicity
_atom_site_calc_flag
_atom_site_refinement_flags
C1 C 0.1738(3) 0.1895(3) 0.33553(10) 0.0239(5) Uani 1 1 d .
C6 C 0.1279(3) 0.1120(3) 0.38732(10) 0.0239(5) Uani 1 1 d .
C2 C 0.3271(3) 0.2157(3) 0.31203(11) 0.0308(5) Uani 1 1 d .
H2 H 0.3582 0.2659 0.2768 0.037 Uiso 1 1 calc R
C7 C 0.0131(4) 0.1518(3) 0.25071(10) 0.0321(5) Uani 1 1 d .
H7A H -0.0380 0.2081 0.2299 0.048 Uiso 1 1 calc R
H7B H -0.0718 0.0300 0.2554 0.048 Uiso 1 1 calc R
H7C H 0.1128 0.1628 0.2310 0.048 Uiso 1 1 calc R
C5 C 0.2371(3) 0.0669(3) 0.41353(11) 0.0317(5) Uani 1 1 d .
H5 H 0.2078 0.0167 0.4488 0.038 Uiso 1 1 calc R
C3 C 0.4331(3) 0.1711(3) 0.33831(13) 0.0404(7) Uani 1 1 d .
H3 H 0.5376 0.1931 0.3218 0.048 Uiso 1 1 calc R
C4 C 0.3874(3) 0.0936(4) 0.38930(13) 0.0407(7) Uani 1 1 d .
H4 H 0.4587 0.0593 0.4074 0.049 Uiso 1 1 calc R
C9 C 0.0868(3) 0.4518(3) 0.36977(10) 0.0255(5) Uani 1 1 d .
C8 C 0.0061(3) 0.3370(3) 0.32160(9) 0.0262(5) Uani 1 1 d .
C10 C -0.0205(3) 0.4869(3) 0.40197(10) 0.0281(5) Uani 1 1 d .
H10 H -0.1396 0.4330 0.3940 0.034 Uiso 1 1 calc R
C12 C 0.2185(3) 0.6770(3) 0.45565(10) 0.0313(5) Uani 1 1 d .
C14 C 0.2616(3) 0.5350(3) 0.38105(11) 0.0299(5) Uani 1 1 d .
H14 H 0.3355 0.5140 0.3588 0.036 Uiso 1 1 calc R
C11 C 0.0463(3) 0.6002(3) 0.44552(11) 0.0329(5) Uani 1 1 d .
H11 H -0.0260 0.6238 0.4677 0.040 Uiso 1 1 calc R
C13 C 0.3291(3) 0.6481(3) 0.42438(11) 0.0354(6) Uani 1 1 d .
H13 H 0.4483 0.7043 0.4324 0.042 Uiso 1 1 calc R
C16 C -0.1844(3) 0.0061(3) 0.39919(10) 0.0257(5) Uani 1 1 d .
C17 C -0.2311(3) -0.1159(3) 0.35225(9) 0.0237(5) Uani 1 1 d .
C20 C -0.3475(3) -0.3556(3) 0.26997(10) 0.0310(5) Uani 1 1 d .
C22 C -0.1693(3) -0.2294(3) 0.34702(10) 0.0281(5) Uani 1 1 d .
H22 H -0.0857 -0.2234 0.3720 0.034 Uiso 1 1 calc R
C18 C -0.3574(3) -0.1293(3) 0.31632(10) 0.0297(5) Uani 1 1 d .
H18 H -0.4041 -0.0558 0.3206 0.036 Uiso 1 1 calc R
C15 C 0.0149(3) 0.1774(3) 0.46989(10) 0.0303(5) Uani 1 1 d .
H15A H -0.0577 0.2290 0.4745 0.045 Uiso 1 1 calc R
H15B H 0.1359 0.2670 0.4722 0.045 Uiso 1 1 calc R
H15C H -0.0109 0.0923 0.4987 0.045 Uiso 1 1 calc R
C19 C -0.4158(3) -0.2486(3) 0.27444(11) 0.0335(6) Uani 1 1 d .
H19 H -0.5003 -0.2566 0.2495 0.040 Uiso 1 1 calc R
C21 C -0.2279(3) -0.3509(3) 0.30594(11) 0.0316(5) Uani 1 1 d .
H21 H -0.1865 -0.4291 0.3026 0.038 Uiso 1 1 calc R
N2 N -0.0185(2) 0.0937(2) 0.41676(7) 0.0236(4) Uani 1 1 d .
N1 N 0.0676(2) 0.2336(2) 0.30451(8) 0.0246(4) Uani 1 1 d .
O1 O -0.1093(3) 0.3431(3) 0.29660(7) 0.0390(4) Uani 1 1 d .
O2 O -0.2967(2) 0.0212(2) 0.42283(8) 0.0342(4) Uani 1 1 d .
F2 F -0.4039(2) -0.47205(19) 0.22918(6) 0.0413(4) Uani 1 1 d .
F1 F 0.2838(2) 0.7881(2) 0.49810(7) 0.0485(4) Uani 1 1 d .
O3 O 0.2913(3) 0.0489(3) 0.16616(11) 0.0637(7) Uani 1 1 d .
C25 C 0.3821(5) 0.0159(4) 0.19312(14) 0.0533(8) Uani 1 1 d .
O4 O 0.3295(4) -0.1187(3) 0.22411(12) 0.0664(7) Uani 1 1 d .
C26 C 0.1501(5) -0.2253(5) 0.22789(19) 0.0677(11) Uani 1 1 d .
H26A H 0.0995 -0.1592 0.2425 0.102 Uiso 1 1 calc R
H26B H 0.1234 -0.3219 0.2522 0.102 Uiso 1 1 calc R
H26C H 0.1028 -0.2688 0.1916 0.102 Uiso 1 1 calc R
C23 C 0.6661(6) 0.2572(6) 0.17051(18) 0.0722(11) Uani 1 1 d .
H23A H 0.6151 0.2972 0.1448 0.087 Uiso 1 1 calc R
H23B H 0.7869 0.3183 0.1757 0.087 Uiso 1 1 calc R
C24 C 0.5749(6) 0.1252(7) 0.19728(19) 0.0753(13) Uani 1 1 d .
H24 H 0.6312 0.0898 0.2225 0.090 Uiso 1 1 calc R

loop_
_atom_site_aniso_label
_atom_site_aniso_U_11
_atom_site_aniso_U_22
_atom_site_aniso_U_33
_atom_site_aniso_U_23
_atom_site_aniso_U_13
_atom_site_aniso_U_12
C1 0.0242(12) 0.0172(10) 0.0308(13) -0.0033(9) 0.0009(9) 0.0108(9)
C6 0.0195(11) 0.0216(11) 0.0321(13) -0.0028(9) -0.0022(9) 0.0113(9)
C2 0.0279(12) 0.0242(12) 0.0392(14) -0.0043(10) 0.0071(10) 0.0121(10)
C7 0.0405(15) 0.0318(13) 0.0253(13) -0.0050(10) -0.0008(10) 0.0190(12)
C5 0.0286(13) 0.0313(13) 0.0385(14) 0.0004(10) -0.0040(11) 0.0175(11)
C3 0.0225(12) 0.0325(14) 0.065(2) -0.0128(13) 0.0062(12) 0.0127(11)
C4 0.0296(14) 0.0371(15) 0.064(2) -0.0118(13) -0.0126(13) 0.0231(12)
C9 0.0317(13) 0.0237(11) 0.0252(12) 0.0033(9) 0.0025(9) 0.0168(10)
C8 0.0325(12) 0.0245(11) 0.0238(12) 0.0028(9) 0.0019(9) 0.0159(10)
C10 0.0292(12) 0.0286(12) 0.0326(13) 0.0002(9) -0.0007(9) 0.0191(10)
C12 0.0390(14) 0.0263(12) 0.0299(13) -0.0039(10) -0.0005(10) 0.0173(11)
C14 0.0285(12) 0.0246(12) 0.0356(14) 0.0013(10) 0.0061(10) 0.0126(10)
C11 0.0381(14) 0.0369(14) 0.0326(13) -0.0002(11) 0.0028(11) 0.0253(12)
C13 0.0307(14) 0.0295(13) 0.0445(16) -0.0040(11) -0.0013(11) 0.0139(11)
C16 0.0235(11) 0.0237(11) 0.0305(13) 0.0037(9) -0.0005(9) 0.0122(10)
C17 0.0206(11) 0.0226(11) 0.0280(12) 0.0035(9) 0.0041(9) 0.0107(9)
C20 0.0349(14) 0.0221(12) 0.0284(13) 0.0009(9) 0.0051(10) 0.0086(11)
C22 0.0264(12) 0.0236(11) 0.0355(14) 0.0038(10) -0.0009(10) 0.0135(10)
C18 0.0293(12) 0.0309(13) 0.0344(14) -0.0005(10) -0.0017(10) 0.0192(11)
C15 0.0335(14) 0.0348(13) 0.0220(12) 0.0006(10) -0.0022(10) 0.0165(11)
C19 0.0306(13) 0.0363(14) 0.0327(14) -0.0006(10) -0.0057(10) 0.0159(11)
C21 0.0322(13) 0.0239(12) 0.0418(15) 0.0015(10) 0.0018(11) 0.0163(11)
N2 0.0208(9) 0.0256(10) 0.0236(10) 0.0015(7) 0.0015(7) 0.0111(8)
N1 0.0291(10) 0.0252(10) 0.0219(10) -0.0008(8) -0.0001(8) 0.0152(9)
O1 0.0500(12) 0.0474(11) 0.0351(10) -0.0059(8) -0.0105(9) 0.0360(10)
O2 0.0268(9) 0.0438(11) 0.0358(9) -0.0066(8) 0.0022(7) 0.0206(8)
F2 0.0527(10) 0.0305(8) 0.0312(8) -0.0062(6) -0.0024(7) 0.0137(7)
F1 0.0498(10) 0.0490(10) 0.0459(10) -0.0226(8) -0.0091(7) 0.0241(8)
O3 0.0678(15) 0.0572(15) 0.0721(17) 0.0197(12) -0.0006(13) 0.0358(13)
C25 0.082(3) 0.0439(18) 0.0507(19) 0.0032(14) 0.0155(17) 0.0443(18)
O4 0.0672(16) 0.0732(16) 0.0749(17) 0.0163(14) 0.0046(13) 0.0471(14)
C26 0.068(2) 0.071(2) 0.085(3) 0.022(2) 0.030(2) 0.050(2)
C23 0.069(3) 0.089(3) 0.072(3) -0.002(2) 0.004(2) 0.050(2)
C24 0.092(3) 0.095(3) 0.077(3) -0.012(2) -0.027(2) 0.075(3)

loop_
_atom_type_symbol
_atom_type_description
_atom_type_scat_dispersion_real
_atom_type_scat_dispersion_imag
_atom_type_scat_source
C C 0.0033 0.0016 'International Tables Vol C Tables 4.2.6.8 and 6.1.1.4'
H H 0.0000 0.0000 'International Tables Vol C Tables 4.2.6.8 and 6.1.1.4'
N N 0.0061 0.0033 'International Tables Vol C Tables 4.2.6.8 and 6.1.1.4'
O O 0.0106 0.0060 'International Tables Vol C Tables 4.2.6.8 and 6.1.1.4'
F F 0.0171 0.0103 'International Tables Vol C Tables 4.2.6.8 and 6.1.1.4'

loop_
_geom_angle_atom_site_label_1
_geom_angle_atom_site_label_2
_geom_angle_atom_site_label_3
_geom_angle
C2 C1 C6 118.4(2)
C2 C1 N1 118.3(2)
C6 C1 N1 123.2(2)
C5 C6 C1 119.0(2)
C5 C6 N2 118.3(2)
C1 C6 N2 122.4(2)
C3 C2 C1 121.9(3)
C3 C2 H2 119.0
C1 C2 H2 119.0
N1 C7 H7A 109.5
N1 C7 H7B 109.5
H7A C7 H7B 109.5
N1 C7 H7C 109.5
H7A C7 H7C 109.5
H7B C7 H7C 109.5
C4 C5 C6 121.4(3)
C4 C5 H5 119.3
C6 C5 H5 119.3
C2 C3 C4 119.8(2)
C2 C3 H3 120.1
C4 C3 H3 120.1
C5 C4 C3 119.5(2)
C5 C4 H4 120.3
C3 C4 H4 120.3
C14 C9 C10 119.2(2)
C14 C9 C8 123.8(2)
C10 C9 C8 116.7(2)
O1 C8 N1 121.1(2)
O1 C8 C9 119.4(2)
N1 C8 C9 119.4(2)
C11 C10 C9 120.3(2)
C11 C10 H10 119.8
C9 C10 H10 119.8
F1 C12 C11 118.4(2)
F1 C12 C13 118.5(2)
C11 C12 C13 123.1(2)
C13 C14 C9 120.7(2)
C13 C14 H14 119.6
C9 C14 H14 119.6
C12 C11 C10 118.4(2)
C12 C11 H11 120.8
C10 C11 H11 120.8
C12 C13 C14 118.2(2)
C12 C13 H13 120.9
C14 C13 H13 120.9
O2 C16 N2 120.6(2)
O2 C16 C17 119.9(2)
N2 C16 C17 119.4(2)
C22 C17 C18 119.0(2)
C22 C17 C16 122.6(2)
C18 C17 C16 117.8(2)
F2 C20 C21 118.9(2)
F2 C20 C19 118.3(2)
C21 C20 C19 122.8(2)
C21 C22 C17 120.9(2)
C21 C22 H22 119.6
C17 C22 H22 119.6
C19 C18 C17 120.8(2)
C19 C18 H18 119.6
C17 C18 H18 119.6
N2 C15 H15A 109.5
N2 C15 H15B 109.5
H15A C15 H15B 109.5
N2 C15 H15C 109.5
H15A C15 H15C 109.5
H15B C15 H15C 109.5
C20 C19 C18 118.1(2)
C20 C19 H19 121.0
C18 C19 H19 121.0
C20 C21 C22 118.4(2)
C20 C21 H21 120.8
C22 C21 H21 120.8
C16 N2 C6 125.67(19)
C16 N2 C15 117.68(19)
C6 N2 C15 116.65(19)
C8 N1 C1 125.69(19)
C8 N1 C7 118.00(19)
C1 N1 C7 116.22(19)
O3 C25 O4 125.2(4)
O3 C25 C24 125.4(3)
O4 C25 C24 109.3(3)
C25 O4 C26 115.6(3)
O4 C26 H26A 109.5
O4 C26 H26B 109.5
H26A C26 H26B 109.5
O4 C26 H26C 109.5
H26A C26 H26C 109.5
H26B C26 H26C 109.5
C24 C23 H23A 120.0
C24 C23 H23B 120.0
H23A C23 H23B 120.0
C23 C24 C25 125.6(4)
C23 C24 H24 117.2
C25 C24 H24 117.2

loop_
_geom_bond_atom_site_label_1
_geom_bond_atom_site_label_2
_geom_bond_distance
C1 C2 1.402(3)
C1 C6 1.408(3)
C1 N1 1.425(3)
C6 C5 1.394(3)
C6 N2 1.438(3)
C2 C3 1.366(4)
C2 H2 0.9500
C7 N1 1.471(3)
C7 H7A 0.9800
C7 H7B 0.9800
C7 H7C 0.9800
C5 C4 1.383(4)
C5 H5 0.9500
C3 C4 1.390(5)
C3 H3 0.9500
C4 H4 0.9500
C9 C14 1.390(4)
C9 C10 1.401(3)
C9 C8 1.497(3)
C8 O1 1.231(3)
C8 N1 1.364(3)
C10 C11 1.389(4)
C10 H10 0.9500
C12 F1 1.357(3)
C12 C11 1.367(4)
C12 C13 1.381(4)
C14 C13 1.384(4)
C14 H14 0.9500
C11 H11 0.9500
C13 H13 0.9500
C16 O2 1.230(3)
C16 N2 1.363(3)
C16 C17 1.498(3)
C17 C22 1.392(3)
C17 C18 1.395(3)
C20 F2 1.351(3)
C20 C21 1.376(4)
C20 C19 1.381(4)
C22 C21 1.382(4)
C22 H22 0.9500
C18 C19 1.386(4)
C18 H18 0.9500
C15 N2 1.459(3)
C15 H15A 0.9800
C15 H15B 0.9800
C15 H15C 0.9800
C19 H19 0.9500
C21 H21 0.9500
O3 C25 1.198(4)
C25 O4 1.302(4)
C25 C24 1.510(6)
O4 C26 1.409(5)
C26 H26A 0.9800
C26 H26B 0.9800
C26 H26C 0.9800
C23 C24 1.242(6)
C23 H23A 0.9500
C23 H23B 0.9500
C24 H24 0.9500

loop_
_cod_related_entry_id
_cod_related_entry_database
_cod_related_entry_code
1 ChemSpider 30661436
